data_2236281
loop_
_publ_author_name
'Wei, Ang Chee'
'Ali, Mohamed Ashraf'
'Choon, Tan Soo'
'Arshad, Suhana'
'Razak, Ibrahim Abdul'

_publ_section_title
;
 4'-(3-Bromophenyl)-1'-methyldispiro[indan-2,2'-pyrrolidine-3',2''-indan]-1,3,1''-trione
;
_journal_coeditor_code HB6949
_journal_issue 10
_journal_name_full 'Acta Crystallographica Section E'
_journal_page_first o2907
_journal_page_last o2908
_journal_paper_doi 10.1107/S1600536812037993
_journal_volume 68
_journal_year 2012
_chemical_formula_iupac 'C27 H20 Br N O3'
_chemical_formula_moiety 'C27 H20 Br N O3'
_chemical_formula_sum 'C27 H20 Br N O3'
_chemical_formula_weight 486.35
_chemical_name_systematic
;
4'-(3-Bromophenyl)-1'-methyldispiro[indan-2,2'-pyrrolidine-3',2''-indan]-
1,3,1''-trione
;
_space_group_IT_number 2
_symmetry_cell_setting triclinic
_symmetry_space_group_name_Hall '-P 1'
_symmetry_space_group_name_H-M 'P -1'
_atom_sites_solution_hydrogens geom
_atom_sites_solution_primary direct
_atom_sites_solution_secondary difmap
_audit_creation_method SHELXL-97
_cell_angle_alpha 112.0040(10)
_cell_angle_beta 96.8500(10)
_cell_angle_gamma 93.1910(10)
_cell_formula_units_Z 2
_cell_length_a 8.39980(10)
_cell_length_b 11.2082(2)
_cell_length_c 12.4816(2)
_cell_measurement_reflns_used 9917
_cell_measurement_temperature 100.0(10)
_cell_measurement_theta_max 30.07
_cell_measurement_theta_min 2.98
_cell_volume 1075.28(3)
_computing_cell_refinement 'SAINT (Bruker, 2009)'
_computing_data_collection 'APEX2 (Bruker, 2009)'
_computing_data_reduction 'SAINT (Bruker, 2009)'
_computing_molecular_graphics 'SHELXTL (Sheldrick, 2008)'
_computing_publication_material
;
SHELXTL (Sheldrick, 2008) and PLATON (Spek, 2009)
;
_computing_structure_refinement 'SHELXTL (Sheldrick, 2008)'
_computing_structure_solution 'SHELXTL (Sheldrick, 2008)'
_diffrn_ambient_temperature 100.0(10)
_diffrn_measured_fraction_theta_full 0.995
_diffrn_measured_fraction_theta_max 0.995
_diffrn_measurement_device_type 'Bruker SMART APEXII CCD'
_diffrn_measurement_method '\f and \w scans'
_diffrn_radiation_monochromator graphite
_diffrn_radiation_source 'fine-focus sealed tube'
_diffrn_radiation_type MoK\a
_diffrn_radiation_wavelength 0.71073
_diffrn_reflns_av_R_equivalents 0.0230
_diffrn_reflns_av_sigmaI/netI 0.0207
_diffrn_reflns_limit_h_max 11
_diffrn_reflns_limit_h_min -11
_diffrn_reflns_limit_k_max 15
_diffrn_reflns_limit_k_min -15
_diffrn_reflns_limit_l_max 17
_diffrn_reflns_limit_l_min -17
_diffrn_reflns_number 23814
_diffrn_reflns_theta_full 30.12
_diffrn_reflns_theta_max 30.12
_diffrn_reflns_theta_min 1.78
_exptl_absorpt_coefficient_mu 1.942
_exptl_absorpt_correction_T_max 0.5991
_exptl_absorpt_correction_T_min 0.4363
_exptl_absorpt_correction_type multi-scan
_exptl_absorpt_process_details '(<i>SADABS</i>; Bruker, 2009)'
_exptl_crystal_colour yellow
_exptl_crystal_density_diffrn 1.502
_exptl_crystal_density_method 'not measured'
_exptl_crystal_description block
_exptl_crystal_F_000 496
_exptl_crystal_size_max 0.51
_exptl_crystal_size_mid 0.31
_exptl_crystal_size_min 0.29
_refine_diff_density_max 0.524
_refine_diff_density_min -0.531
_refine_ls_extinction_method none
_refine_ls_goodness_of_fit_ref 1.042
_refine_ls_hydrogen_treatment constr
_refine_ls_matrix_type full
_refine_ls_number_parameters 290
_refine_ls_number_reflns 6318
_refine_ls_number_restraints 0
_refine_ls_restrained_S_all 1.042
_refine_ls_R_factor_all 0.0309
_refine_ls_R_factor_gt 0.0278
_refine_ls_shift/su_max 0.001
_refine_ls_shift/su_mean 0.000
_refine_ls_structure_factor_coef Fsqd
_refine_ls_weighting_details 'calc w=1/[\s^2^(Fo^2^)+(0.0394P)^2^+0.5548P] where P=(Fo^2^+2Fc^2^)/3'
_refine_ls_weighting_scheme calc
_refine_ls_wR_factor_gt 0.0737
_refine_ls_wR_factor_ref 0.0752
_reflns_number_gt 5810
_reflns_number_total 6318
_reflns_threshold_expression I>2\s(I)
_cod_data_source_file hb6949.cif
_cod_data_source_block I
_cod_database_code 2236281
_cod_database_fobs_code 2236281

loop_
_symmetry_equiv_pos_as_xyz
'x, y, z'
'-x, -y, -z'

loop_
_atom_site_type_symbol
_atom_site_label
_atom_site_fract_x
_atom_site_fract_y
_atom_site_fract_z
_atom_site_U_iso_or_equiv
_atom_site_adp_type
_atom_site_calc_flag
_atom_site_refinement_flags
_atom_site_occupancy
_atom_site_symmetry_multiplicity
Br Br1 0.225327(19) -0.034338(13) 0.491671(13) 0.02629(5) Uani d . 1 1
O O1 0.13721(12) 0.70139(9) 1.01601(8) 0.01768(18) Uani d . 1 1
O O2 -0.06941(12) 0.68997(9) 0.64765(8) 0.01841(18) Uani d . 1 1
O O3 0.45101(11) 0.66808(9) 0.88616(8) 0.01675(18) Uani d . 1 1
N N1 -0.05884(13) 0.52853(10) 0.78612(9) 0.01380(19) Uani d . 1 1
C C1 0.12730(14) 0.72671(12) 0.92921(10) 0.0133(2) Uani d . 1 1
C C2 0.15991(15) 0.85606(12) 0.92485(11) 0.0147(2) Uani d . 1 1
C C3 0.24222(17) 0.96921(13) 1.01069(12) 0.0197(3) Uani d . 1 1
H H3A 0.2879 0.9714 1.0849 0.024 Uiso calc R 1 1
C C4 0.25502(19) 1.07871(13) 0.98385(12) 0.0233(3) Uani d . 1 1
H H4A 0.3133 1.1565 1.0398 0.028 Uiso calc R 1 1
C C5 0.18338(19) 1.07629(13) 0.87559(13) 0.0226(3) Uani d . 1 1
H H5A 0.1907 1.1534 0.8606 0.027 Uiso calc R 1 1
C C6 0.10196(17) 0.96343(13) 0.78980(12) 0.0188(2) Uani d . 1 1
H H6A 0.0534 0.9617 0.7164 0.023 Uiso calc R 1 1
C C7 0.09426(15) 0.85257(12) 0.81561(11) 0.0144(2) Uani d . 1 1
C C8 0.01860(14) 0.72063(12) 0.73996(11) 0.0134(2) Uani d . 1 1
C C9 0.06749(14) 0.62884(11) 0.80214(10) 0.0118(2) Uani d . 1 1
C C10 0.20794(14) 0.54710(11) 0.75111(10) 0.0117(2) Uani d . 1 1
C C11 0.37225(14) 0.63118(11) 0.78907(11) 0.0128(2) Uani d . 1 1
C C12 0.41207(14) 0.65657(12) 0.68743(10) 0.0128(2) Uani d . 1 1
C C13 0.53931(15) 0.73898(12) 0.68183(11) 0.0152(2) Uani d . 1 1
H H13A 0.6138 0.7891 0.7497 0.018 Uiso calc R 1 1
C C14 0.55375(16) 0.74547(13) 0.57472(12) 0.0172(2) Uani d . 1 1
H H14A 0.6395 0.8002 0.5683 0.021 Uiso calc R 1 1
C C15 0.44190(16) 0.67141(13) 0.47562(11) 0.0172(2) Uani d . 1 1
H H15A 0.4525 0.6778 0.4030 0.021 Uiso calc R 1 1
C C16 0.31575(15) 0.58883(12) 0.48106(11) 0.0152(2) Uani d . 1 1
H H16A 0.2412 0.5388 0.4132 0.018 Uiso calc R 1 1
C C17 0.30179(14) 0.58155(11) 0.58869(10) 0.0126(2) Uani d . 1 1
C C18 0.18261(15) 0.49507(12) 0.61636(10) 0.0129(2) Uani d . 1 1
H H18A 0.2052 0.4037 0.5829 0.016 Uiso calc R 1 1
H H18B 0.0707 0.5013 0.5852 0.016 Uiso calc R 1 1
C C19 0.19356(15) 0.44614(12) 0.80828(11) 0.0137(2) Uani d . 1 1
H H19A 0.2382 0.4924 0.8930 0.016 Uiso calc R 1 1
C C20 0.01072(16) 0.41788(13) 0.80165(13) 0.0186(2) Uani d . 1 1
H H20A -0.0317 0.3363 0.7348 0.022 Uiso calc R 1 1
H H20B -0.0147 0.4104 0.8745 0.022 Uiso calc R 1 1
C C21 0.28456(15) 0.32899(12) 0.76277(11) 0.0141(2) Uani d . 1 1
C C22 0.43223(16) 0.32640(13) 0.82660(12) 0.0183(2) Uani d . 1 1
H H22A 0.4753 0.3995 0.8952 0.022 Uiso calc R 1 1
C C23 0.51708(17) 0.21825(15) 0.79110(14) 0.0230(3) Uani d . 1 1
H H23A 0.6175 0.2186 0.8353 0.028 Uiso calc R 1 1
C C24 0.45598(17) 0.11009(14) 0.69174(14) 0.0224(3) Uani d . 1 1
H H24A 0.5124 0.0356 0.6678 0.027 Uiso calc R 1 1
C C25 0.31020(17) 0.11346(12) 0.62810(12) 0.0182(2) Uani d . 1 1
C C26 0.22394(15) 0.22029(12) 0.66123(11) 0.0156(2) Uani d . 1 1
H H26A 0.1248 0.2198 0.6156 0.019 Uiso calc R 1 1
C C27 -0.19926(16) 0.56775(13) 0.84332(12) 0.0185(2) Uani d . 1 1
H H27A -0.2416 0.6379 0.8236 0.028 Uiso calc R 1 1
H H27B -0.1682 0.5980 0.9282 0.028 Uiso calc R 1 1
H H27C -0.2825 0.4938 0.8167 0.028 Uiso calc R 1 1

loop_
_atom_site_aniso_label
_atom_site_aniso_U_11
_atom_site_aniso_U_22
_atom_site_aniso_U_33
_atom_site_aniso_U_12
_atom_site_aniso_U_13
_atom_site_aniso_U_23
Br1 0.03101(9) 0.01684(7) 0.02711(8) 0.00156(5) 0.01300(6) 0.00162(5)
O1 0.0203(4) 0.0199(4) 0.0145(4) 0.0010(4) 0.0044(3) 0.0082(4)
O2 0.0171(4) 0.0200(4) 0.0177(4) 0.0007(3) -0.0005(3) 0.0080(4)
O3 0.0142(4) 0.0212(4) 0.0140(4) -0.0012(3) 0.0008(3) 0.0067(3)
N1 0.0116(4) 0.0132(4) 0.0174(5) -0.0003(4) 0.0051(4) 0.0062(4)
C1 0.0120(5) 0.0145(5) 0.0135(5) 0.0006(4) 0.0039(4) 0.0052(4)
C2 0.0161(5) 0.0141(5) 0.0140(5) 0.0001(4) 0.0048(4) 0.0051(4)
C3 0.0250(7) 0.0161(6) 0.0157(6) -0.0022(5) 0.0023(5) 0.0045(5)
C4 0.0316(7) 0.0152(6) 0.0200(6) -0.0049(5) 0.0047(5) 0.0041(5)
C5 0.0326(7) 0.0151(6) 0.0222(6) -0.0016(5) 0.0081(5) 0.0088(5)
C6 0.0236(6) 0.0172(6) 0.0179(6) 0.0008(5) 0.0059(5) 0.0088(5)
C7 0.0145(5) 0.0141(5) 0.0150(5) 0.0004(4) 0.0044(4) 0.0057(4)
C8 0.0121(5) 0.0149(5) 0.0148(5) 0.0016(4) 0.0044(4) 0.0069(4)
C9 0.0119(5) 0.0124(5) 0.0117(5) -0.0003(4) 0.0030(4) 0.0051(4)
C10 0.0110(5) 0.0126(5) 0.0118(5) -0.0006(4) 0.0029(4) 0.0050(4)
C11 0.0115(5) 0.0129(5) 0.0143(5) 0.0011(4) 0.0039(4) 0.0050(4)
C12 0.0120(5) 0.0141(5) 0.0135(5) 0.0014(4) 0.0034(4) 0.0062(4)
C13 0.0130(5) 0.0160(5) 0.0168(5) -0.0006(4) 0.0026(4) 0.0066(4)
C14 0.0160(6) 0.0177(5) 0.0203(6) -0.0007(4) 0.0060(5) 0.0094(5)
C15 0.0186(6) 0.0201(6) 0.0166(5) 0.0023(5) 0.0065(4) 0.0102(5)
C16 0.0154(5) 0.0169(5) 0.0138(5) 0.0003(4) 0.0035(4) 0.0063(4)
C17 0.0125(5) 0.0129(5) 0.0137(5) 0.0014(4) 0.0042(4) 0.0058(4)
C18 0.0133(5) 0.0140(5) 0.0112(5) -0.0018(4) 0.0026(4) 0.0048(4)
C19 0.0157(5) 0.0136(5) 0.0140(5) 0.0011(4) 0.0048(4) 0.0069(4)
C20 0.0171(6) 0.0155(5) 0.0280(7) 0.0027(4) 0.0109(5) 0.0114(5)
C21 0.0150(5) 0.0147(5) 0.0157(5) 0.0014(4) 0.0053(4) 0.0084(4)
C22 0.0161(6) 0.0201(6) 0.0205(6) 0.0007(5) 0.0022(5) 0.0101(5)
C23 0.0160(6) 0.0273(7) 0.0309(7) 0.0049(5) 0.0034(5) 0.0167(6)
C24 0.0211(6) 0.0215(6) 0.0313(7) 0.0083(5) 0.0116(5) 0.0148(6)
C25 0.0204(6) 0.0148(5) 0.0208(6) 0.0015(5) 0.0092(5) 0.0067(5)
C26 0.0163(5) 0.0160(5) 0.0168(5) 0.0020(4) 0.0052(4) 0.0081(5)
C27 0.0138(5) 0.0205(6) 0.0226(6) 0.0018(4) 0.0074(5) 0.0084(5)

loop_
_atom_type_symbol
_atom_type_description
_atom_type_scat_dispersion_real
_atom_type_scat_dispersion_imag
_atom_type_scat_source
C C 0.0033 0.0016 'International Tables Vol C Tables 4.2.6.8 and 6.1.1.4'
H H 0.0000 0.0000 'International Tables Vol C Tables 4.2.6.8 and 6.1.1.4'
N N 0.0061 0.0033 'International Tables Vol C Tables 4.2.6.8 and 6.1.1.4'
O O 0.0106 0.0060 'International Tables Vol C Tables 4.2.6.8 and 6.1.1.4'
Br Br -0.2901 2.4595 'International Tables Vol C Tables 4.2.6.8 and 6.1.1.4'

loop_
_geom_angle_atom_site_label_1
_geom_angle_atom_site_label_2
_geom_angle_atom_site_label_3
_geom_angle
C9 N1 C27 117.31(10)
C9 N1 C20 110.09(10)
C27 N1 C20 115.37(10)
O1 C1 C2 126.85(11)
O1 C1 C9 125.46(11)
C2 C1 C9 107.59(10)
C3 C2 C7 121.15(11)
C3 C2 C1 129.27(11)
C7 C2 C1 109.57(11)
C4 C3 C2 117.60(13)
C4 C3 H3A 121.2
C2 C3 H3A 121.2
C3 C4 C5 121.12(13)
C3 C4 H4A 119.4
C5 C4 H4A 119.4
C6 C5 C4 121.28(12)
C6 C5 H5A 119.4
C4 C5 H5A 119.4
C5 C6 C7 117.38(12)
C5 C6 H6A 121.3
C7 C6 H6A 121.3
C2 C7 C6 121.37(12)
C2 C7 C8 110.26(10)
C6 C7 C8 128.36(11)
O2 C8 C7 126.41(11)
O2 C8 C9 125.88(11)
C7 C8 C9 107.69(10)
N1 C9 C8 113.45(10)
N1 C9 C1 117.20(10)
C8 C9 C1 101.52(9)
N1 C9 C10 101.75(9)
C8 C9 C10 113.18(9)
C1 C9 C10 110.18(9)
C18 C10 C11 104.54(9)
C18 C10 C19 117.18(10)
C11 C10 C19 113.68(10)
C18 C10 C9 111.30(9)
C11 C10 C9 111.58(9)
C19 C10 C9 98.74(9)
O3 C11 C12 127.83(11)
O3 C11 C10 124.83(11)
C12 C11 C10 107.34(10)
C17 C12 C13 121.81(11)
C17 C12 C11 109.50(10)
C13 C12 C11 128.68(11)
C14 C13 C12 118.21(11)
C14 C13 H13A 120.9
C12 C13 H13A 120.9
C13 C14 C15 120.12(12)
C13 C14 H14A 119.9
C15 C14 H14A 119.9
C16 C15 C14 121.67(11)
C16 C15 H15A 119.2
C14 C15 H15A 119.2
C15 C16 C17 118.25(11)
C15 C16 H16A 120.9
C17 C16 H16A 120.9
C16 C17 C12 119.94(11)
C16 C17 C18 128.53(11)
C12 C17 C18 111.46(10)
C17 C18 C10 104.24(9)
C17 C18 H18A 110.9
C10 C18 H18A 110.9
C17 C18 H18B 110.9
C10 C18 H18B 110.9
H18A C18 H18B 108.9
C21 C19 C20 115.88(10)
C21 C19 C10 116.93(10)
C20 C19 C10 103.69(10)
C21 C19 H19A 106.5
C20 C19 H19A 106.5
C10 C19 H19A 106.5
N1 C20 C19 105.19(10)
N1 C20 H20A 110.7
C19 C20 H20A 110.7
N1 C20 H20B 110.7
C19 C20 H20B 110.7
H20A C20 H20B 108.8
C22 C21 C26 118.48(12)
C22 C21 C19 118.89(11)
C26 C21 C19 122.59(11)
C23 C22 C21 121.04(13)
C23 C22 H22A 119.5
C21 C22 H22A 119.5
C24 C23 C22 120.48(13)
C24 C23 H23A 119.8
C22 C23 H23A 119.8
C23 C24 C25 118.31(13)
C23 C24 H24A 120.8
C25 C24 H24A 120.8
C26 C25 C24 122.29(13)
C26 C25 Br1 119.05(10)
C24 C25 Br1 118.66(10)
C25 C26 C21 119.40(12)
C25 C26 H26A 120.3
C21 C26 H26A 120.3
N1 C27 H27A 109.5
N1 C27 H27B 109.5
H27A C27 H27B 109.5
N1 C27 H27C 109.5
H27A C27 H27C 109.5
H27B C27 H27C 109.5

loop_
_geom_bond_atom_site_label_1
_geom_bond_atom_site_label_2
_geom_bond_distance
Br1 C25 1.9019(14)
O1 C1 1.2135(15)
O2 C8 1.2100(15)
O3 C11 1.2165(15)
N1 C9 1.4416(15)
N1 C27 1.4553(16)
N1 C20 1.4665(16)
C1 C2 1.4827(17)
C1 C9 1.5544(17)
C2 C3 1.3935(17)
C2 C7 1.3939(17)
C3 C4 1.3900(19)
C3 H3A 0.9500
C4 C5 1.402(2)
C4 H4A 0.9500
C5 C6 1.3887(19)
C5 H5A 0.9500
C6 C7 1.3956(17)
C6 H6A 0.9500
C7 C8 1.4793(17)
C8 C9 1.5488(16)
C9 C10 1.5809(17)
C10 C18 1.5427(16)
C10 C11 1.5434(16)
C10 C19 1.5540(16)
C11 C12 1.4708(16)
C12 C17 1.3959(17)
C12 C13 1.3988(16)
C13 C14 1.3849(17)
C13 H13A 0.9500
C14 C15 1.4030(18)
C14 H14A 0.9500
C15 C16 1.3925(17)
C15 H15A 0.9500
C16 C17 1.3943(16)
C16 H16A 0.9500
C17 C18 1.5120(16)
C18 H18A 0.9900
C18 H18B 0.9900
C19 C21 1.5123(17)
C19 C20 1.5369(18)
C19 H19A 1.0000
C20 H20A 0.9900
C20 H20B 0.9900
C21 C22 1.4000(18)
C21 C26 1.4035(18)
C22 C23 1.3938(19)
C22 H22A 0.9500
C23 C24 1.387(2)
C23 H23A 0.9500
C24 C25 1.388(2)
C24 H24A 0.9500
C25 C26 1.3881(18)
C26 H26A 0.9500
C27 H27A 0.9800
C27 H27B 0.9800
C27 H27C 0.9800

loop_
_geom_hbond_atom_site_label_D
_geom_hbond_atom_site_label_H
_geom_hbond_atom_site_label_A
_geom_hbond_site_symmetry_A
_geom_hbond_distance_DH
_geom_hbond_distance_HA
_geom_hbond_distance_DA
_geom_hbond_angle_DHA
_geom_hbond_publ_flag
C18 H18B O2 . 0.99 2.39 3.0787(17) 126 yes
C19 H19A O1 . 1.00 2.53 3.1649(17) 121 yes
C4 H4A O3 2_677 0.95 2.53 3.4056(18) 153 yes
C16 H16A N1 2_566 0.95 2.58 3.4912(16) 161 yes
C20 H20B O1 2_567 0.99 2.44 3.3586(18) 153 yes
C23 H23A O1 2_667 0.95 2.48 3.3847(18) 160 yes
C5 H5A Cg1 1_565 0.95 2.65 3.3386(17) 130 yes
C15 H15A Cg1 2_666 0.95 2.82 3.6623(15) 149 yes

loop_
_geom_torsion_atom_site_label_1
_geom_torsion_atom_site_label_2
_geom_torsion_atom_site_label_3
_geom_torsion_atom_site_label_4
_geom_torsion
O1 C1 C2 C3 16.5(2)
C9 C1 C2 C3 -166.90(13)
O1 C1 C2 C7 -163.84(13)
C9 C1 C2 C7 12.81(14)
C7 C2 C3 C4 0.6(2)
C1 C2 C3 C4 -179.67(13)
C2 C3 C4 C5 1.9(2)
C3 C4 C5 C6 -2.3(2)
C4 C5 C6 C7 0.0(2)
C3 C2 C7 C6 -3.0(2)
C1 C2 C7 C6 177.30(12)
C3 C2 C7 C8 178.12(12)
C1 C2 C7 C8 -1.62(14)
C5 C6 C7 C2 2.6(2)
C5 C6 C7 C8 -178.72(13)
C2 C7 C8 O2 167.84(13)
C6 C7 C8 O2 -11.0(2)
C2 C7 C8 C9 -10.25(14)
C6 C7 C8 C9 170.92(13)
C27 N1 C9 C8 -69.28(14)
C20 N1 C9 C8 156.11(10)
C27 N1 C9 C1 48.61(15)
C20 N1 C9 C1 -86.00(13)
C27 N1 C9 C10 168.82(10)
C20 N1 C9 C10 34.20(12)
O2 C8 C9 N1 -34.63(17)
C7 C8 C9 N1 143.47(10)
O2 C8 C9 C1 -161.28(12)
C7 C8 C9 C1 16.82(12)
O2 C8 C9 C10 80.66(15)
C7 C8 C9 C10 -101.24(11)
O1 C1 C9 N1 34.79(18)
C2 C1 C9 N1 -141.92(11)
O1 C1 C9 C8 158.94(12)
C2 C1 C9 C8 -17.76(12)
O1 C1 C9 C10 -80.86(15)
C2 C1 C9 C10 102.43(11)
N1 C9 C10 C18 79.65(11)
C8 C9 C10 C18 -42.44(13)
C1 C9 C10 C18 -155.32(9)
N1 C9 C10 C11 -163.99(9)
C8 C9 C10 C11 73.92(12)
C1 C9 C10 C11 -38.96(12)
N1 C9 C10 C19 -44.13(10)
C8 C9 C10 C19 -166.22(10)
C1 C9 C10 C19 80.89(11)
C18 C10 C11 O3 -164.32(12)
C19 C10 C11 O3 -35.33(17)
C9 C10 C11 O3 75.27(15)
C18 C10 C11 C12 15.76(12)
C19 C10 C11 C12 144.75(10)
C9 C10 C11 C12 -104.65(11)
O3 C11 C12 C17 171.44(12)
C10 C11 C12 C17 -8.65(13)
O3 C11 C12 C13 -7.4(2)
C10 C11 C12 C13 172.53(12)
C17 C12 C13 C14 0.34(19)
C11 C12 C13 C14 179.03(12)
C12 C13 C14 C15 0.47(19)
C13 C14 C15 C16 -0.9(2)
C14 C15 C16 C17 0.40(19)
C15 C16 C17 C12 0.41(18)
C15 C16 C17 C18 -176.36(12)
C13 C12 C17 C16 -0.79(18)
C11 C12 C17 C16 -179.71(11)
C13 C12 C17 C18 176.50(11)
C11 C12 C17 C18 -2.42(14)
C16 C17 C18 C10 -170.69(12)
C12 C17 C18 C10 12.31(13)
C11 C10 C18 C17 -16.54(12)
C19 C10 C18 C17 -143.39(10)
C9 C10 C18 C17 104.06(11)
C18 C10 C19 C21 48.01(15)
C11 C10 C19 C21 -74.23(13)
C9 C10 C19 C21 167.49(10)
C18 C10 C19 C20 -80.86(12)
C11 C10 C19 C20 156.90(10)
C9 C10 C19 C20 38.62(11)
C9 N1 C20 C19 -9.38(14)
C27 N1 C20 C19 -144.95(11)
C21 C19 C20 N1 -149.54(10)
C10 C19 C20 N1 -20.02(13)
C20 C19 C21 C22 -136.87(12)
C10 C19 C21 C22 100.35(13)
C20 C19 C21 C26 40.61(16)
C10 C19 C21 C26 -82.17(15)
C26 C21 C22 C23 -0.50(19)
C19 C21 C22 C23 177.08(12)
C21 C22 C23 C24 -0.5(2)
C22 C23 C24 C25 1.0(2)
C23 C24 C25 C26 -0.6(2)
C23 C24 C25 Br1 179.99(10)
C24 C25 C26 C21 -0.34(19)
Br1 C25 C26 C21 179.05(9)
C22 C21 C26 C25 0.89(18)
C19 C21 C26 C25 -176.60(11)
